data_6000142
loop_
_publ_author_name
'Klepp, K. O.'
'Hainz, M.'

_publ_section_title
;
 Preparation and crystal structure of Na2Sn2Se5 - a novel
 chalcogenostannate(IV) with layered complex anions
;
_journal_name_full 'Zeitschrift Fur Anorganische Und Allgemeine Chemie'
_journal_page_first 863
_journal_page_last 866
_journal_paper_doi 10.1002/(SICI)1521-3749(200004)626:4<863::AID-ZAAC863>3.0.CO;2-N
_journal_volume 626
_journal_year 2000
_chemical_formula_sum 'Na2 Se5 Sn2'
_space_group_name_H-M_alt 'P b c a'
_cell_angle_alpha 90.000
_cell_angle_beta 90.000
_cell_angle_gamma 90.000
_cell_length_a 13.9520
_cell_length_b 12.6020
_cell_length_c 11.5240
_cell_volume 2026.19
_cod_database_code 6000142

loop_
_atom_site_label
_atom_site_fract_x
_atom_site_fract_y
_atom_site_fract_z
? ? ? ?
